data_1531551
loop_
_publ_author_name
'Huster, J.'
'Bronger, W.'

_publ_section_title
;
 Cs Cu5 S3 - eine neue Verbindung in zwei Modifikationen
;
_journal_name_full 'Zeitschrift fuer Anorganische und Allgemeine Chemie'
_journal_page_first 1395
_journal_page_last 1400
_journal_volume 627
_journal_year 2001
_chemical_formula_sum 'Cs Cu5 S3'
_space_group_IT_number 114
_symmetry_space_group_name_Hall 'P -4 2n'
_symmetry_space_group_name_H-M 'P -4 21 c'
_cell_angle_alpha 90
_cell_angle_beta 90
_cell_angle_gamma 90
_cell_formula_units_Z 8
_cell_length_a 13.0574
_cell_length_b 13.0574
_cell_length_c 7.8935
_cell_volume 1345.808
_citation_journal_id_ASTM ZAACAB
_cod_data_source_file Huster_ZAACAB_2001_10.cif
_cod_data_source_block Cs1Cu5S3
_cod_original_formula_sum 'Cs1 Cu5 S3'
_cod_database_code 1531551

loop_
_symmetry_equiv_pos_as_xyz
x,y,z
y,-x,-z
-x,-y,z
-y,x,-z
x+1/2,-y+1/2,-z+1/2
-y+1/2,-x+1/2,z+1/2
-x+1/2,y+1/2,-z+1/2
y+1/2,x+1/2,z+1/2

loop_
_atom_site_label
_atom_site_type_symbol
_atom_site_fract_x
_atom_site_fract_y
_atom_site_fract_z
_atom_site_occupancy
_atom_site_U_iso_or_equiv
Cu1 Cu+1 0.1174 0.0087 0.1042 1 0.0
Cs1 Cs+1 0.38931 0.11436 0.1257 1 0.0
S3 S-2 0.8948 0.1655 0.1251 1 0.0
Cu3 Cu+1 0.718 0.1473 0.1345 1 0.0
Cu5 Cu+1 0.102 0.2146 0.1808 1 0.0
S1 S-2 0.1197 0.3809 0.1192 1 0.0
Cu2 Cu+1 0.4774 0.4004 0.1367 1 0.0
Cu4 Cu+1 0.2805 0.3921 0.0396 1 0.0
S2 S-2 0.6581 0.41 0.1295 1 0.0
